data_2240324
loop_
_publ_author_name
'Gomes, Ligia R.'
'Low, John Nicolson'
'Cagide, Fernando'
'Borges, Fernanda'

_publ_section_title
;
 The crystal structures of four
 <i>N</i>-(4-halophenyl)-4-oxo-4<i>H</i>-chromene-3-carboxamides
;
_journal_coeditor_code LH5743
_journal_issue 1
_journal_name_full 'Acta Crystallographica Section E'
_journal_page_first 88
_journal_page_last 93
_journal_paper_doi 10.1107/S2056989014027054
_journal_volume 71
_journal_year 2015
_chemical_formula_iupac 'C16 H10 I N O3'
_chemical_formula_moiety 'C16 H10 I N O3'
_chemical_formula_sum 'C16 H10 I N O3'
_chemical_formula_weight 391.15
_chemical_name_systematic
;
<i>N</i>-(4-Iodophenyl)-4-oxo-4<i>H</i>-chromene-3-carboxamide
;
_space_group_crystal_system triclinic
_space_group_IT_number 2
_space_group_name_Hall '-P 1'
_space_group_name_H-M_alt 'P -1'
_symmetry_space_group_name_Hall '-P 1'
_symmetry_space_group_name_H-M 'P -1'
_atom_sites_solution_hydrogens mixed
_audit_creation_method SHELXL-2013
_cell_angle_alpha 100.974(6)
_cell_angle_beta 90.769(6)
_cell_angle_gamma 100.062(6)
_cell_formula_units_Z 2
_cell_length_a 6.6750(5)
_cell_length_b 9.4166(7)
_cell_length_c 11.2673(8)
_cell_measurement_reflns_used 9236
_cell_measurement_temperature 120(2)
_cell_measurement_theta_max 27.5
_cell_measurement_theta_min 1.8
_cell_volume 683.77(9)
_computing_cell_refinement
;
<i>CrystalClear-SM Expert</i> (Rigaku, 2012)
;
_computing_data_collection
;
<i>CrystalClear-SM Expert</i> (Rigaku, 2012)
;
_computing_data_reduction
;
<i>CrystalClear-SM Expert</i> (Rigaku, 2012)
;
_computing_molecular_graphics
;
Mercury (Macrae <i>et al.</i>,  2006)
;
_computing_publication_material
;
OSCAIL (McArdle <i>et al.</i>,  2004), SHELXL2014 (Sheldrick,
2008) and
PLATON (Spek, 2009)
;
_computing_structure_refinement
;
OSCAIL (McArdle <i>et al.</i>,  2004),
ShelXle (H\"ubschle <i>et al.</i>,  2011) and
SHELXL2014 (Sheldrick, 2008)
;
_computing_structure_solution
;
SHELXS97 (Sheldrick, 2008),
PLATON (Spek, 2009) and
Flipper 25 (Oszl\'anyi & S\"ut\>o, 2004)
;
_diffrn_ambient_temperature 120
_diffrn_detector_area_resol_mean 10.0000
_diffrn_measured_fraction_theta_full 0.991
_diffrn_measured_fraction_theta_max 0.985
_diffrn_measurement_device
;
Crystal Goniometer
;
_diffrn_measurement_device_type
;
Rigaku RAXIS conversion
;
_diffrn_measurement_method 'profile data from \w-scans'
_diffrn_radiation_monochromator 'Graphite Monochromator'
_diffrn_radiation_type MoK\a
_diffrn_radiation_wavelength 0.71075
_diffrn_reflns_av_R_equivalents 0.0264
_diffrn_reflns_limit_h_max 8
_diffrn_reflns_limit_h_min -7
_diffrn_reflns_limit_k_max 11
_diffrn_reflns_limit_k_min -12
_diffrn_reflns_limit_l_max 14
_diffrn_reflns_limit_l_min -14
_diffrn_reflns_number 10032
_diffrn_reflns_theta_full 25.000
_diffrn_reflns_theta_max 27.479
_diffrn_reflns_theta_min 2.240
_exptl_absorpt_coefficient_mu 2.351
_exptl_absorpt_correction_T_max 0.892
_exptl_absorpt_correction_T_min 0.411
_exptl_absorpt_correction_type multi-scan
_exptl_absorpt_process_details
;
(<i>CrystalClear-SM Expert</i>; Rigaku, 20112)
;
_exptl_crystal_colour colourless
_exptl_crystal_density_diffrn 1.900
_exptl_crystal_description plate
_exptl_crystal_F_000 380
_exptl_crystal_size_max 0.460
_exptl_crystal_size_mid 0.220
_exptl_crystal_size_min 0.050
_refine_diff_density_max 0.670
_refine_diff_density_min -0.320
_refine_ls_extinction_method none
_refine_ls_goodness_of_fit_ref 1.026
_refine_ls_hydrogen_treatment mixed
_refine_ls_matrix_type full
_refine_ls_number_parameters 194
_refine_ls_number_reflns 3095
_refine_ls_number_restraints 0
_refine_ls_restrained_S_all 1.026
_refine_ls_R_factor_all 0.0200
_refine_ls_R_factor_gt 0.0177
_refine_ls_shift/su_max 0.002
_refine_ls_shift/su_mean 0.000
_refine_ls_structure_factor_coef Fsqd
_refine_ls_weighting_details 'w=1/[\s^2^(Fo^2^)+(0.0260P)^2^] where P=(Fo^2^+2Fc^2^)/3'
_refine_ls_weighting_scheme calc
_refine_ls_wR_factor_gt 0.0432
_refine_ls_wR_factor_ref 0.0435
_reflns_number_gt 2819
_reflns_number_total 3095
_reflns_threshold_expression I>2\s(I)
_cod_data_source_file lh5743sup1.cif
_cod_data_source_block 4
_cod_database_code 2240324
_cod_database_fobs_code 2240324
_shelx_space_group_comment
;
The symmetry employed for this shelxl refinement is uniquely defined
by the following loop, which should always be used as a source of
symmetry information in preference to the above space-group names.
They are only intended as comments.
;
_shelx_estimated_absorpt_t_min 0.411
_shelx_estimated_absorpt_t_max 0.892
_shelxl_version_number 2014/6

loop_
_space_group_symop_operation_xyz
'x, y, z'
'-x, -y, -z'

loop_
_atom_site_type_symbol
_atom_site_label
_atom_site_fract_x
_atom_site_fract_y
_atom_site_fract_z
_atom_site_U_iso_or_equiv
_atom_site_adp_type
_atom_site_calc_flag
_atom_site_occupancy
I I314 0.09431(2) 0.28556(2) 0.97093(2) 0.02278(5) Uani d 1
O O1 0.88205(19) 0.94124(14) 0.35573(11) 0.0188(3) Uani d 1
O O3 0.7838(2) 0.68549(15) 0.60794(12) 0.0219(3) Uani d 1
O O4 0.28854(19) 0.79085(14) 0.42255(11) 0.0199(3) Uani d 1
N N3 0.4362(2) 0.65097(16) 0.58280(13) 0.0152(3) Uani d 1
H H3 0.337(3) 0.678(2) 0.5384(19) 0.017(5) Uiso d 1
C C2 0.8340(3) 0.85191(19) 0.43445(15) 0.0166(3) Uani d 1
H H2 0.9434 0.8230 0.4731 0.020 Uiso calc 1
C C3 0.6432(3) 0.79929(17) 0.46363(14) 0.0144(3) Uani d 1
C C4 0.4692(3) 0.83443(18) 0.40253(14) 0.0144(3) Uani d 1
C C4A 0.5235(3) 0.92875(18) 0.31366(14) 0.0149(3) Uani d 1
C C5 0.3733(3) 0.9701(2) 0.24576(16) 0.0193(4) Uani d 1
H H5 0.2334 0.9352 0.2557 0.023 Uiso calc 1
C C6 0.4280(3) 1.0611(2) 0.16480(16) 0.0221(4) Uani d 1
H H6 0.3257 1.0865 0.1176 0.026 Uiso calc 1
C C7 0.6338(3) 1.1164(2) 0.15168(16) 0.0217(4) Uani d 1
H H7 0.6696 1.1811 0.0971 0.026 Uiso calc 1
C C8 0.7853(3) 1.0777(2) 0.21751(16) 0.0211(4) Uani d 1
H H8 0.9249 1.1154 0.2094 0.025 Uiso calc 1
C C8A 0.7265(3) 0.98182(19) 0.29605(15) 0.0167(3) Uani d 1
C C311 0.3707(3) 0.56515(18) 0.66915(14) 0.0147(3) Uani d 1
C C312 0.5034(3) 0.52301(19) 0.74728(15) 0.0170(3) Uani d 1
H H312 0.6466 0.5501 0.7426 0.020 Uiso calc 1
C C313 0.4242(3) 0.4409(2) 0.83219(15) 0.0183(3) Uani d 1
H H313 0.5134 0.4119 0.8857 0.022 Uiso calc 1
C C314 0.2148(3) 0.40150(18) 0.83828(15) 0.0167(3) Uani d 1
C C315 0.0823(3) 0.44141(19) 0.75977(15) 0.0178(3) Uani d 1
H H315 -0.0608 0.4127 0.7637 0.021 Uiso calc 1
C C316 0.1603(3) 0.52325(19) 0.67578(15) 0.0171(3) Uani d 1
H H316 0.0702 0.5512 0.6221 0.020 Uiso calc 1
C C31 0.6294(3) 0.70661(18) 0.55846(15) 0.0154(3) Uani d 1

loop_
_atom_site_aniso_label
_atom_site_aniso_U_11
_atom_site_aniso_U_22
_atom_site_aniso_U_33
_atom_site_aniso_U_12
_atom_site_aniso_U_13
_atom_site_aniso_U_23
I314 0.02679(8) 0.02415(7) 0.01880(6) 0.00303(5) 0.00371(4) 0.00890(4)
O1 0.0120(6) 0.0209(6) 0.0242(6) 0.0014(5) 0.0022(5) 0.0074(5)
O3 0.0143(6) 0.0284(7) 0.0258(7) 0.0053(5) -0.0013(5) 0.0108(5)
O4 0.0116(6) 0.0256(7) 0.0248(6) 0.0024(5) 0.0016(5) 0.0116(5)
N3 0.0136(7) 0.0169(7) 0.0164(7) 0.0040(6) -0.0002(5) 0.0057(5)
C2 0.0139(8) 0.0165(8) 0.0192(8) 0.0035(6) -0.0004(6) 0.0027(6)
C3 0.0138(8) 0.0129(8) 0.0158(7) 0.0027(6) 0.0005(6) 0.0005(6)
C4 0.0132(8) 0.0146(8) 0.0151(7) 0.0027(6) 0.0006(6) 0.0018(6)
C4A 0.0157(9) 0.0141(8) 0.0146(7) 0.0031(6) 0.0021(6) 0.0017(6)
C5 0.0169(9) 0.0217(9) 0.0195(8) 0.0036(7) 0.0019(6) 0.0045(6)
C6 0.0260(10) 0.0246(9) 0.0186(8) 0.0088(8) 0.0007(7) 0.0078(7)
C7 0.0283(10) 0.0197(9) 0.0198(8) 0.0066(7) 0.0080(7) 0.0078(6)
C8 0.0202(10) 0.0193(9) 0.0236(9) 0.0024(7) 0.0066(7) 0.0047(7)
C8A 0.0161(9) 0.0155(8) 0.0181(8) 0.0035(6) 0.0026(6) 0.0016(6)
C311 0.0166(9) 0.0127(8) 0.0145(7) 0.0034(6) 0.0011(6) 0.0014(6)
C312 0.0147(9) 0.0183(8) 0.0186(8) 0.0041(7) -0.0002(6) 0.0038(6)
C313 0.0199(9) 0.0198(8) 0.0164(8) 0.0065(7) -0.0023(6) 0.0038(6)
C314 0.0203(9) 0.0148(8) 0.0149(7) 0.0018(7) 0.0026(6) 0.0039(6)
C315 0.0148(9) 0.0199(9) 0.0183(8) 0.0030(7) 0.0018(6) 0.0029(6)
C316 0.0164(9) 0.0171(8) 0.0184(8) 0.0055(7) -0.0014(6) 0.0027(6)
C31 0.0161(9) 0.0140(8) 0.0157(7) 0.0036(6) 0.0007(6) 0.0010(6)

loop_
_atom_type_symbol
_atom_type_description
_atom_type_scat_dispersion_real
_atom_type_scat_dispersion_imag
_atom_type_scat_source
C C 0.0033 0.0016 'International Tables Vol C Tables 4.2.6.8 and 6.1.1.4'
H H 0.0000 0.0000 'International Tables Vol C Tables 4.2.6.8 and 6.1.1.4'
I I -0.4742 1.8119 'International Tables Vol C Tables 4.2.6.8 and 6.1.1.4'
N N 0.0061 0.0033 'International Tables Vol C Tables 4.2.6.8 and 6.1.1.4'
O O 0.0106 0.0060 'International Tables Vol C Tables 4.2.6.8 and 6.1.1.4'

loop_
_geom_angle_atom_site_label_1
_geom_angle_atom_site_label_2
_geom_angle_atom_site_label_3
_geom_angle
C2 O1 C8A 118.48(14)
C31 N3 C311 128.55(15)
C31 N3 H3 114.0(15)
C311 N3 H3 117.4(15)
O1 C2 C3 125.61(16)
O1 C2 H2 117.2
C3 C2 H2 117.2
C2 C3 C4 119.41(15)
C2 C3 C31 115.53(15)
C4 C3 C31 125.07(15)
O4 C4 C3 124.22(16)
O4 C4 C4A 121.28(16)
C3 C4 C4A 114.49(15)
C8A C4A C5 118.05(16)
C8A C4A C4 120.59(16)
C5 C4A C4 121.35(16)
C6 C5 C4A 120.26(18)
C6 C5 H5 119.9
C4A C5 H5 119.9
C5 C6 C7 120.37(18)
C5 C6 H6 119.8
C7 C6 H6 119.8
C8 C7 C6 120.65(17)
C8 C7 H7 119.7
C6 C7 H7 119.7
C7 C8 C8A 117.95(17)
C7 C8 H8 121.0
C8A C8 H8 121.0
O1 C8A C4A 121.30(15)
O1 C8A C8 116.04(16)
C4A C8A C8 122.66(17)
C312 C311 C316 119.80(16)
C312 C311 N3 123.60(16)
C316 C311 N3 116.59(15)
C313 C312 C311 119.53(17)
C313 C312 H312 120.2
C311 C312 H312 120.2
C314 C313 C312 119.87(16)
C314 C313 H313 120.1
C312 C313 H313 120.1
C313 C314 C315 120.84(16)
C313 C314 I314 120.05(13)
C315 C314 I314 119.08(13)
C316 C315 C314 119.42(17)
C316 C315 H315 120.3
C314 C315 H315 120.3
C315 C316 C311 120.53(16)
C315 C316 H316 119.7
C311 C316 H316 119.7
O3 C31 N3 124.75(16)
O3 C31 C3 121.00(16)
N3 C31 C3 114.25(15)

loop_
_geom_bond_atom_site_label_1
_geom_bond_atom_site_label_2
_geom_bond_distance
I314 C314 2.1023(17)
O1 C2 1.340(2)
O1 C8A 1.376(2)
O3 C31 1.229(2)
O4 C4 1.243(2)
N3 C31 1.357(2)
N3 C311 1.406(2)
N3 H3 0.92(2)
C2 C3 1.352(2)
C2 H2 0.9500
C3 C4 1.460(2)
C3 C31 1.497(2)
C4 C4A 1.469(2)
C4A C8A 1.390(2)
C4A C5 1.404(2)
C5 C6 1.377(3)
C5 H5 0.9500
C6 C7 1.401(3)
C6 H6 0.9500
C7 C8 1.385(3)
C7 H7 0.9500
C8 C8A 1.394(2)
C8 H8 0.9500
C311 C312 1.397(2)
C311 C316 1.398(3)
C312 C313 1.395(3)
C312 H312 0.9500
C313 C314 1.388(3)
C313 H313 0.9500
C314 C315 1.389(2)
C315 C316 1.383(2)
C315 H315 0.9500
C316 H316 0.9500

loop_
_geom_hbond_atom_site_label_D
_geom_hbond_atom_site_label_H
_geom_hbond_atom_site_label_A
_geom_hbond_site_symmetry_A
_geom_hbond_distance_DH
_geom_hbond_distance_HA
_geom_hbond_distance_DA
_geom_hbond_angle_DHA
N3 H3 O4 . 0.92(2) 1.89(2) 2.6977(19) 145(2)
C2 H2 O3 . 0.95 2.33 2.718(2) 103.8
C312 H312 O3 . 0.95 2.27 2.881(2) 121.8
C2 H2 O4 1_655 0.95 2.44 3.185(2) 135.5
C316 H316 O3 1_455 0.95 2.49 3.312(2) 145.0

loop_
_geom_torsion_atom_site_label_1
_geom_torsion_atom_site_label_2
_geom_torsion_atom_site_label_3
_geom_torsion_atom_site_label_4
_geom_torsion
C8A O1 C2 C3 -1.7(2)
O1 C2 C3 C4 3.0(3)
O1 C2 C3 C31 -177.33(15)
C2 C3 C4 O4 179.64(16)
C31 C3 C4 O4 0.0(3)
C2 C3 C4 C4A -0.9(2)
C31 C3 C4 C4A 179.46(15)
O4 C4 C4A C8A 177.21(15)
C3 C4 C4A C8A -2.3(2)
O4 C4 C4A C5 -1.7(3)
C3 C4 C4A C5 178.81(15)
C8A C4A C5 C6 -0.2(3)
C4 C4A C5 C6 178.65(16)
C4A C5 C6 C7 -1.7(3)
C5 C6 C7 C8 1.6(3)
C6 C7 C8 C8A 0.4(3)
C2 O1 C8A C4A -1.8(2)
C2 O1 C8A C8 178.47(15)
C5 C4A C8A O1 -177.34(15)
C4 C4A C8A O1 3.7(2)
C5 C4A C8A C8 2.4(3)
C4 C4A C8A C8 -176.55(16)
C7 C8 C8A O1 177.28(15)
C7 C8 C8A C4A -2.4(3)
C31 N3 C311 C312 0.3(3)
C31 N3 C311 C316 179.48(16)
C316 C311 C312 C313 -0.7(2)
N3 C311 C312 C313 178.37(16)
C311 C312 C313 C314 0.1(3)
C312 C313 C314 C315 0.8(3)
C312 C313 C314 I314 -177.36(13)
C313 C314 C315 C316 -1.0(3)
I314 C314 C315 C316 177.17(12)
C314 C315 C316 C311 0.3(3)
C312 C311 C316 C315 0.5(3)
N3 C311 C316 C315 -178.64(15)
C311 N3 C31 O3 2.5(3)
C311 N3 C31 C3 -177.41(15)
C2 C3 C31 O3 2.3(2)
C4 C3 C31 O3 -178.01(15)
C2 C3 C31 N3 -177.74(14)
C4 C3 C31 N3 1.9(2)
